data_7158107
loop_
_publ_author_name
'Li, Jun'
'Daniliuc, Constantin G.'
'Kehr, Gerald'
'Erker, Gerhard'

_publ_section_title
;
 Formation of amidino-borate derivatives by a multi-component reaction.
;
_journal_issue 25
_journal_name_full 'Organic &amp; biomolecular chemistry'
_journal_page_first 5551
_journal_page_last 5554
_journal_paper_doi 10.1039/d1ob00775k
_journal_volume 19
_journal_year 2021
_chemical_formula_sum 'C56 H56 B F9 N3 P'
_chemical_formula_weight 983.81
_space_group_crystal_system monoclinic
_space_group_IT_number 14
_space_group_name_Hall '-P 2ybc'
_space_group_name_H-M_alt 'P 1 21/c 1'
_atom_sites_solution_hydrogens mixed
_audit_creation_method 'APEX3 v2016.1-0'
_audit_update_record
;
2021-02-23 deposited with the CCDC.	2021-06-01 downloaded from the CCDC.
;
_cell_angle_alpha 90
_cell_angle_beta 101.316(2)
_cell_angle_gamma 90
_cell_formula_units_Z 4
_cell_length_a 13.3489(4)
_cell_length_b 16.9297(6)
_cell_length_c 23.6112(8)
_cell_measurement_reflns_used 9997
_cell_measurement_temperature 111.(2)
_cell_measurement_theta_max 68.6284
_cell_measurement_theta_min 3.2339
_cell_volume 5232.2(3)
_computing_cell_refinement 'SAINT V8.37A (Bruker AXS Inc., 2015)'
_computing_data_collection
;

APEX3 v2016.1-0 (Bruker AXS Inc., 2016)
;
_computing_data_reduction 'SAINT V8.37A (Bruker AXS Inc., 2015)'
_computing_molecular_graphics 'XP (Sheldrick, 2014)'
_computing_publication_material 'SHELXL-2014/7 (Sheldrick, 2014)'
_computing_structure_refinement 'SHELXL-2014/7 (Sheldrick, 2014)'
_computing_structure_solution 'SHELXL-2014/7 (Sheldrick, 2014)'
_diffrn_ambient_temperature 111.(2)
_diffrn_detector_area_resol_mean 10.4167
_diffrn_measured_fraction_theta_full 0.994
_diffrn_measured_fraction_theta_max 0.994
_diffrn_measurement_device_type 'Bruker D8 Venture PHOTON 100 CMOS'
_diffrn_measurement_method 'omega and phi scans'
_diffrn_radiation_monochromator 'MX mirror'
_diffrn_radiation_type 'Cu K\a'
_diffrn_radiation_wavelength 1.54178
_diffrn_reflns_av_R_equivalents 0.2304
_diffrn_reflns_av_unetI/netI 0.1176
_diffrn_reflns_limit_h_max 15
_diffrn_reflns_limit_h_min -14
_diffrn_reflns_limit_k_max 20
_diffrn_reflns_limit_k_min -18
_diffrn_reflns_limit_l_max 28
_diffrn_reflns_limit_l_min -26
_diffrn_reflns_number 73908
_diffrn_reflns_theta_full 66.59
_diffrn_reflns_theta_max 66.59
_diffrn_reflns_theta_min 3.23
_diffrn_source 'Cu ImS'
_diffrn_source_type 'micro focus tube'
_exptl_absorpt_coefficient_mu 1.070
_exptl_absorpt_correction_T_max 0.97
_exptl_absorpt_correction_T_min 0.82
_exptl_absorpt_correction_type multi-scan
_exptl_absorpt_process_details
;
Bruker AXS (2014). SADABS, Version 2014/5, Bruker AXS Inc., Madison, Wisconsin,
USA.
;
_exptl_crystal_colour 'pale yellow'
_exptl_crystal_density_diffrn 1.249
_exptl_crystal_density_method 'not measured'
_exptl_crystal_description plate
_exptl_crystal_F_000 2056
_exptl_crystal_size_max 0.106
_exptl_crystal_size_mid 0.039
_exptl_crystal_size_min 0.027
_refine_diff_density_max 0.364
_refine_diff_density_min -0.303
_refine_ls_extinction_method none
_refine_ls_goodness_of_fit_ref 1.070
_refine_ls_hydrogen_treatment mixed
_refine_ls_matrix_type full
_refine_ls_number_parameters 651
_refine_ls_number_reflns 9189
_refine_ls_number_restraints 0
_refine_ls_restrained_S_all 1.070
_refine_ls_R_factor_all 0.1655
_refine_ls_R_factor_gt 0.1005
_refine_ls_shift/su_max 0.000
_refine_ls_shift/su_mean 0.000
_refine_ls_structure_factor_coef Fsqd
_refine_ls_weighting_details 'w=1/[\s^2^(Fo^2^)+(0.0383P)^2^+15.9501P] where P=(Fo^2^+2Fc^2^)/3'
_refine_ls_weighting_scheme calc
_refine_ls_wR_factor_gt 0.1703
_refine_ls_wR_factor_ref 0.1945
_reflns_number_gt 5397
_reflns_number_total 9189
_reflns_threshold_expression 'I > 2\s(I)'
_cod_data_source_file d1ob00775k2.cif
_cod_data_source_block erk9313
_cod_depositor_comments 'Adding full bibliography for 7158104--7158107.cif.'
_cod_database_code 7158107

loop_
_space_group_symop_operation_xyz
'x, y, z'
'-x, y+1/2, -z+1/2'
'-x, -y, -z'
'x, -y-1/2, z-1/2'

loop_
_atom_site_type_symbol
_atom_site_label
_atom_site_fract_x
_atom_site_fract_y
_atom_site_fract_z
_atom_site_U_iso_or_equiv
_atom_site_adp_type
_atom_site_calc_flag
_atom_site_refinement_flags_adp
_atom_site_refinement_flags_occupancy
_atom_site_refinement_flags_posn
_atom_site_occupancy
_atom_site_disorder_assembly
_atom_site_disorder_group
P P1 0.32395(10) 0.82038(9) 0.76194(6) 0.0306(3) Uani d . . . 1 . .
C C1 0.4501(4) 0.7701(3) 0.7850(2) 0.0303(13) Uani d . . . 1 . .
H H1A 0.4845 0.789 0.8236 0.036 Uiso calc U . R 1 . .
H H1B 0.4407 0.7122 0.7868 0.036 Uiso calc U . R 1 . .
C C2 0.5122(4) 0.7901(3) 0.7409(2) 0.0291(13) Uani d . . . 1 . .
H H2 0.5049 0.8435 0.7283 0.035 Uiso calc U . R 1 . .
C C3 0.5764(4) 0.7482(3) 0.7153(2) 0.0264(12) Uani d . . . 1 . .
C C4 0.6306(4) 0.7829(3) 0.6706(2) 0.0244(12) Uani d . . . 1 . .
C C5 0.6732(4) 0.6435(3) 0.6928(2) 0.0244(12) Uani d . . . 1 . .
C C11 0.2347(4) 0.7905(3) 0.8089(2) 0.0297(13) Uani d . . . 1 . .
C C12 0.2574(4) 0.7532(3) 0.8630(2) 0.0321(14) Uani d . . . 1 . .
C C13 0.1775(4) 0.7367(4) 0.8922(3) 0.0374(15) Uani d . . . 1 . .
H H13 0.1932 0.7106 0.9285 0.045 Uiso calc U . R 1 . .
C C14 0.0767(4) 0.7570(4) 0.8700(3) 0.0419(16) Uani d . . . 1 . .
C C15 0.0559(4) 0.7960(4) 0.8185(3) 0.0398(16) Uani d . . . 1 . .
H H15 -0.0127 0.8109 0.8031 0.048 Uiso calc U . R 1 . .
C C16 0.1322(4) 0.8147(4) 0.7872(2) 0.0317(13) Uani d . . . 1 . .
C C17 0.3627(4) 0.7264(4) 0.8928(2) 0.0374(15) Uani d . . . 1 . .
H H17A 0.3839 0.6812 0.872 0.056 Uiso calc U . R 1 . .
H H17B 0.3609 0.7107 0.9326 0.056 Uiso calc U . R 1 . .
H H17C 0.4114 0.7698 0.8933 0.056 Uiso calc U . R 1 . .
C C18 -0.0060(4) 0.7387(5) 0.9040(3) 0.054(2) Uani d . . . 1 . .
H H18A -0.049 0.7855 0.9047 0.082 Uiso calc U . R 1 . .
H H18B 0.0257 0.724 0.9436 0.082 Uiso calc U . R 1 . .
H H18C -0.0481 0.6949 0.8855 0.082 Uiso calc U . R 1 . .
C C19 0.0998(4) 0.8597(4) 0.7317(2) 0.0383(15) Uani d . . . 1 . .
H H19A 0.0916 0.8229 0.699 0.057 Uiso calc U . R 1 . .
H H19B 0.1521 0.899 0.728 0.057 Uiso calc U . R 1 . .
H H19C 0.0348 0.8864 0.7319 0.057 Uiso calc U . R 1 . .
C C21 0.2774(4) 0.7646(3) 0.6949(2) 0.0314(13) Uani d . . . 1 . .
C C22 0.2412(4) 0.6863(4) 0.6925(2) 0.0297(13) Uani d . . . 1 . .
C C23 0.2056(4) 0.6508(4) 0.6398(2) 0.0315(13) Uani d . . . 1 . .
H H23 0.1819 0.5978 0.6393 0.038 Uiso calc U . R 1 . .
C C24 0.2027(4) 0.6891(4) 0.5877(2) 0.0376(15) Uani d . . . 1 . .
C C25 0.2396(4) 0.7661(4) 0.5903(3) 0.0409(16) Uani d . . . 1 . .
H H25 0.2397 0.7935 0.5552 0.049 Uiso calc U . R 1 . .
C C26 0.2761(4) 0.8043(4) 0.6418(2) 0.0354(14) Uani d . . . 1 . .
C C27 0.2399(4) 0.6369(3) 0.7459(2) 0.0337(14) Uani d . . . 1 . .
H H27A 0.1811 0.6519 0.7627 0.051 Uiso calc U . R 1 . .
H H27B 0.3031 0.6459 0.7742 0.051 Uiso calc U . R 1 . .
H H27C 0.2347 0.5808 0.7353 0.051 Uiso calc U . R 1 . .
C C28 0.1634(5) 0.6489(4) 0.5319(3) 0.0542(19) Uani d . . . 1 . .
H H28A 0.1913 0.6746 0.5012 0.081 Uiso calc U . R 1 . .
H H28B 0.0887 0.6522 0.523 0.081 Uiso calc U . R 1 . .
H H28C 0.1843 0.5933 0.5348 0.081 Uiso calc U . R 1 . .
C C29 0.3180(5) 0.8868(4) 0.6391(3) 0.0440(16) Uani d . . . 1 . .
H H29A 0.3928 0.8848 0.6465 0.066 Uiso calc U . R 1 . .
H H29B 0.2957 0.92 0.6683 0.066 Uiso calc U . R 1 . .
H H29C 0.2928 0.9092 0.6007 0.066 Uiso calc U . R 1 . .
B B1 0.7039(4) 0.7145(4) 0.6528(3) 0.0249(14) Uani d . . . 1 . .
H H1 0.782(3) 0.728(2) 0.6737(16) 0.003(10) Uiso d . . . 1 . .
C C31 0.6983(4) 0.6915(3) 0.5846(2) 0.0265(12) Uani d . . . 1 . .
C C32 0.6131(4) 0.6586(3) 0.5477(2) 0.0236(12) Uani d . . . 1 . .
C C33 0.6167(4) 0.6276(3) 0.4939(2) 0.0303(13) Uani d . . . 1 . .
H H33 0.557 0.6051 0.471 0.036 Uiso calc U . R 1 . .
C C34 0.7071(4) 0.6291(3) 0.4731(2) 0.0304(13) Uani d . . . 1 . .
C C35 0.7906(4) 0.6661(3) 0.5053(2) 0.0310(13) Uani d . . . 1 . .
H H35 0.8518 0.6698 0.4906 0.037 Uiso calc U . R 1 . .
C C36 0.7870(4) 0.6981(3) 0.5588(2) 0.0248(12) Uani d . . . 1 . .
C C37 0.5064(4) 0.6535(3) 0.5604(2) 0.0284(13) Uani d . . . 1 . .
F F1 0.4920(2) 0.6888(2) 0.60781(14) 0.0484(10) Uani d . . . 1 . .
F F2 0.4371(2) 0.6842(2) 0.51760(13) 0.0506(10) Uani d . . . 1 . .
F F3 0.4756(3) 0.5787(2) 0.56386(17) 0.0540(10) Uani d . . . 1 . .
C C38 0.7098(4) 0.5901(4) 0.4169(2) 0.0366(15) Uani d . . . 1 . .
F F4 0.6312(3) 0.6114(2) 0.37503(14) 0.0520(10) Uani d . . . 1 . .
F F5 0.7046(3) 0.5123(2) 0.41938(15) 0.0549(10) Uani d . . . 1 . .
F F6 0.7940(3) 0.6082(2) 0.39654(15) 0.0555(11) Uani d . . . 1 . .
C C39 0.8814(4) 0.7406(4) 0.5889(2) 0.0323(14) Uani d . . . 1 . .
F F7 0.9460(2) 0.7534(2) 0.55175(14) 0.0424(9) Uani d . . . 1 . .
F F8 0.9370(2) 0.7018(2) 0.63358(14) 0.0390(8) Uani d . . . 1 . .
F F9 0.8624(2) 0.81235(19) 0.60781(13) 0.0364(8) Uani d . . . 1 . .
N N1 0.6134(3) 0.8545(3) 0.65770(18) 0.0280(10) Uani d . . . 1 . .
C C41 0.6658(4) 0.9005(3) 0.6226(2) 0.0278(13) Uani d . . . 1 . .
C C42 0.7530(4) 0.9411(4) 0.6520(3) 0.0341(14) Uani d . . . 1 . .
C C43 0.7969(5) 0.9972(4) 0.6212(3) 0.0467(18) Uani d . . . 1 . .
H H43 0.8554 1.0255 0.6402 0.056 Uiso calc U . R 1 . .
C C44 0.7574(5) 1.0127(4) 0.5634(3) 0.0527(19) Uani d . . . 1 . .
H H44 0.7885 1.0511 0.5431 0.063 Uiso calc U . R 1 . .
C C45 0.6725(5) 0.9717(4) 0.5359(3) 0.0424(16) Uani d . . . 1 . .
H H45 0.6456 0.982 0.4963 0.051 Uiso calc U . R 1 . .
C C46 0.6252(4) 0.9152(4) 0.5649(2) 0.0346(14) Uani d . . . 1 . .
C C47 0.7973(4) 0.9232(4) 0.7137(3) 0.0390(15) Uani d . . . 1 . .
H H47A 0.8241 0.8692 0.7169 0.059 Uiso calc U . R 1 . .
H H47B 0.7441 0.9283 0.7368 0.059 Uiso calc U . R 1 . .
H H47C 0.8528 0.9604 0.728 0.059 Uiso calc U . R 1 . .
C C48 0.5322(4) 0.8719(4) 0.5340(2) 0.0393(15) Uani d . . . 1 . .
H H48A 0.5529 0.8217 0.519 0.059 Uiso calc U . R 1 . .
H H48B 0.4964 0.9042 0.5018 0.059 Uiso calc U . R 1 . .
H H48C 0.4865 0.8614 0.5609 0.059 Uiso calc U . R 1 . .
N N2 0.7094(3) 0.5709(3) 0.70039(19) 0.0263(10) Uani d . . . 1 . .
H H2A 0.687(5) 0.536(4) 0.730(3) 0.08(2) Uiso d . . . 1 . .
C C51 0.7936(4) 0.5414(3) 0.6754(2) 0.0265(12) Uani d . . . 1 . .
C C52 0.7726(4) 0.4906(3) 0.6286(2) 0.0308(13) Uani d . . . 1 . .
C C53 0.8555(5) 0.4640(4) 0.6052(3) 0.0425(16) Uani d . . . 1 . .
H H53 0.8438 0.4298 0.5727 0.051 Uiso calc U . R 1 . .
C C54 0.9530(5) 0.4872(4) 0.6290(3) 0.0460(17) Uani d . . . 1 . .
H H54 1.0081 0.4704 0.6118 0.055 Uiso calc U . R 1 . .
C C55 0.9723(4) 0.5341(3) 0.6770(3) 0.0370(15) Uani d . . . 1 . .
H H55 1.0407 0.5481 0.6936 0.044 Uiso calc U . R 1 . .
C C56 0.8926(4) 0.5617(3) 0.7018(2) 0.0273(12) Uani d . . . 1 . .
C C57 0.6663(4) 0.4609(4) 0.6043(3) 0.0421(16) Uani d . . . 1 . .
H H57A 0.6686 0.4246 0.5722 0.063 Uiso calc U . R 1 . .
H H57B 0.6217 0.5057 0.5903 0.063 Uiso calc U . R 1 . .
H H57C 0.6395 0.433 0.6345 0.063 Uiso calc U . R 1 . .
C C58 0.9162(4) 0.6123(4) 0.7549(3) 0.0425(16) Uani d . . . 1 . .
H H58A 0.8899 0.6658 0.7455 0.064 Uiso calc U . R 1 . .
H H58B 0.9903 0.6146 0.7687 0.064 Uiso calc U . R 1 . .
H H58C 0.8838 0.5897 0.785 0.064 Uiso calc U . R 1 . .
N N3 0.6079(3) 0.6691(3) 0.72599(17) 0.0244(10) Uani d . . . 1 . .
C C61 0.5856(4) 0.6247(3) 0.7744(2) 0.0263(12) Uani d . . . 1 . .
C C62 0.6375(4) 0.6451(3) 0.8294(2) 0.0278(13) Uani d . . . 1 . .
C C63 0.6103(4) 0.6071(3) 0.8758(2) 0.0319(13) Uani d . . . 1 . .
H H63 0.6445 0.62 0.9138 0.038 Uiso calc U . R 1 . .
C C64 0.5334(4) 0.5502(3) 0.8678(3) 0.0338(14) Uani d . . . 1 . .
H H64 0.5147 0.5254 0.9003 0.041 Uiso calc U . R 1 . .
C C65 0.4841(4) 0.5298(3) 0.8123(2) 0.0322(14) Uani d . . . 1 . .
H H65 0.4325 0.4903 0.8067 0.039 Uiso calc U . R 1 . .
C C66 0.5108(4) 0.5674(3) 0.7646(2) 0.0261(12) Uani d . . . 1 . .
C C67 0.7188(4) 0.7080(4) 0.8391(2) 0.0332(14) Uani d . . . 1 . .
H H67A 0.7727 0.6943 0.8181 0.05 Uiso calc U . R 1 . .
H H67B 0.748 0.7119 0.8805 0.05 Uiso calc U . R 1 . .
H H67C 0.6885 0.7589 0.8252 0.05 Uiso calc U . R 1 . .
C C68 0.4545(4) 0.5466(4) 0.7047(2) 0.0338(14) Uani d . . . 1 . .
H H68A 0.4231 0.5942 0.6854 0.051 Uiso calc U . R 1 . .
H H68B 0.4011 0.5077 0.7073 0.051 Uiso calc U . R 1 . .
H H68C 0.5025 0.5242 0.6826 0.051 Uiso calc U . R 1 . .

loop_
_atom_site_aniso_label
_atom_site_aniso_U_11
_atom_site_aniso_U_22
_atom_site_aniso_U_33
_atom_site_aniso_U_12
_atom_site_aniso_U_13
_atom_site_aniso_U_23
P1 0.0249(7) 0.0320(9) 0.0363(8) -0.0001(6) 0.0098(6) -0.0042(7)
C1 0.025(3) 0.037(4) 0.033(3) -0.002(2) 0.014(2) -0.006(3)
C2 0.029(3) 0.031(4) 0.028(3) -0.004(2) 0.007(2) -0.002(2)
C3 0.018(3) 0.031(3) 0.032(3) -0.004(2) 0.008(2) -0.004(3)
C4 0.020(3) 0.028(3) 0.024(3) -0.004(2) 0.001(2) -0.001(2)
C5 0.021(3) 0.028(3) 0.024(3) -0.005(2) 0.004(2) -0.006(2)
C11 0.020(3) 0.032(4) 0.036(3) 0.004(2) 0.005(2) -0.006(3)
C12 0.029(3) 0.031(4) 0.038(3) -0.004(2) 0.009(3) -0.013(3)
C13 0.039(3) 0.038(4) 0.038(4) -0.005(3) 0.015(3) -0.008(3)
C14 0.029(3) 0.048(4) 0.054(4) -0.005(3) 0.021(3) -0.021(3)
C15 0.023(3) 0.044(4) 0.055(4) -0.007(3) 0.015(3) -0.018(3)
C16 0.028(3) 0.033(4) 0.036(3) 0.002(3) 0.011(2) -0.007(3)
C17 0.035(3) 0.049(4) 0.030(3) 0.004(3) 0.012(3) -0.006(3)
C18 0.028(3) 0.082(6) 0.058(4) -0.011(3) 0.020(3) -0.009(4)
C19 0.023(3) 0.043(4) 0.048(4) 0.008(3) 0.006(3) -0.004(3)
C21 0.025(3) 0.030(4) 0.043(4) 0.000(2) 0.018(3) -0.003(3)
C22 0.017(3) 0.042(4) 0.032(3) 0.003(2) 0.010(2) -0.007(3)
C23 0.027(3) 0.031(4) 0.035(3) 0.000(2) 0.002(2) -0.011(3)
C24 0.032(3) 0.052(5) 0.025(3) 0.011(3) -0.005(2) -0.004(3)
C25 0.038(3) 0.051(5) 0.035(4) 0.006(3) 0.012(3) 0.002(3)
C26 0.028(3) 0.043(4) 0.038(4) 0.004(3) 0.012(3) -0.002(3)
C27 0.028(3) 0.032(4) 0.044(4) -0.006(2) 0.015(3) -0.007(3)
C28 0.063(5) 0.057(5) 0.041(4) 0.005(4) 0.005(3) -0.012(3)
C29 0.043(4) 0.041(4) 0.051(4) -0.004(3) 0.017(3) 0.004(3)
B1 0.022(3) 0.023(4) 0.031(4) 0.003(3) 0.009(3) 0.000(3)
C31 0.029(3) 0.022(3) 0.030(3) 0.000(2) 0.009(2) 0.000(2)
C32 0.020(3) 0.026(3) 0.026(3) -0.002(2) 0.007(2) 0.002(2)
C33 0.031(3) 0.030(4) 0.030(3) -0.004(2) 0.006(2) -0.004(3)
C34 0.031(3) 0.030(4) 0.031(3) -0.004(2) 0.009(2) -0.004(3)
C35 0.033(3) 0.025(3) 0.039(3) 0.000(2) 0.016(3) 0.000(3)
C36 0.025(3) 0.022(3) 0.029(3) 0.001(2) 0.007(2) 0.002(2)
C37 0.028(3) 0.031(4) 0.027(3) -0.003(2) 0.006(2) -0.003(3)
F1 0.0252(17) 0.080(3) 0.042(2) -0.0077(17) 0.0110(15) -0.0222(19)
F2 0.0305(18) 0.084(3) 0.0351(19) 0.0109(19) 0.0026(15) 0.0109(19)
F3 0.043(2) 0.034(2) 0.093(3) -0.0069(17) 0.032(2) 0.000(2)
C38 0.036(3) 0.041(4) 0.034(3) -0.006(3) 0.012(3) -0.004(3)
F4 0.055(2) 0.065(3) 0.034(2) 0.0057(19) 0.0045(17) -0.0114(18)
F5 0.090(3) 0.029(2) 0.050(2) -0.0029(19) 0.024(2) -0.0097(17)
F6 0.053(2) 0.074(3) 0.048(2) -0.013(2) 0.0320(19) -0.018(2)
C39 0.030(3) 0.035(4) 0.037(3) -0.004(3) 0.020(3) 0.003(3)
F7 0.0317(17) 0.050(2) 0.053(2) -0.0112(16) 0.0254(16) -0.0060(17)
F8 0.0249(16) 0.041(2) 0.050(2) -0.0003(15) 0.0056(15) 0.0071(17)
F9 0.0297(17) 0.029(2) 0.053(2) -0.0060(14) 0.0126(15) -0.0105(16)
N1 0.026(2) 0.029(3) 0.031(3) 0.003(2) 0.010(2) -0.002(2)
C41 0.030(3) 0.023(3) 0.035(3) 0.006(2) 0.017(3) 0.002(2)
C42 0.025(3) 0.032(4) 0.048(4) -0.002(3) 0.014(3) -0.013(3)
C43 0.044(4) 0.029(4) 0.077(5) -0.008(3) 0.035(4) -0.018(3)
C44 0.066(5) 0.041(5) 0.065(5) -0.005(4) 0.045(4) -0.004(4)
C45 0.063(4) 0.025(4) 0.048(4) 0.006(3) 0.031(3) 0.007(3)
C46 0.043(3) 0.031(4) 0.034(3) 0.004(3) 0.019(3) 0.003(3)
C47 0.030(3) 0.030(4) 0.058(4) 0.001(3) 0.009(3) -0.015(3)
C48 0.041(3) 0.040(4) 0.036(4) 0.002(3) 0.007(3) 0.003(3)
N2 0.025(2) 0.025(3) 0.032(3) 0.000(2) 0.011(2) -0.001(2)
C51 0.025(3) 0.029(3) 0.028(3) 0.001(2) 0.010(2) 0.003(2)
C52 0.041(3) 0.030(4) 0.022(3) 0.002(3) 0.010(3) 0.002(2)
C53 0.069(5) 0.029(4) 0.037(4) 0.006(3) 0.026(3) -0.007(3)
C54 0.042(4) 0.040(4) 0.062(5) 0.012(3) 0.026(3) 0.002(3)
C55 0.030(3) 0.026(4) 0.057(4) 0.003(3) 0.015(3) 0.001(3)
C56 0.025(3) 0.028(3) 0.027(3) 0.003(2) 0.003(2) 0.004(2)
C57 0.046(4) 0.036(4) 0.041(4) -0.004(3) 0.001(3) 0.000(3)
C58 0.029(3) 0.046(4) 0.048(4) -0.004(3) -0.001(3) -0.005(3)
N3 0.025(2) 0.021(3) 0.029(2) 0.0024(18) 0.0088(19) 0.0035(19)
C61 0.026(3) 0.030(4) 0.024(3) 0.000(2) 0.010(2) -0.001(2)
C62 0.026(3) 0.032(4) 0.026(3) 0.003(2) 0.007(2) -0.001(2)
C63 0.034(3) 0.032(4) 0.031(3) 0.003(3) 0.009(3) -0.002(3)
C64 0.035(3) 0.029(4) 0.041(4) 0.002(3) 0.018(3) 0.006(3)
C65 0.031(3) 0.031(4) 0.038(3) -0.006(3) 0.015(3) 0.000(3)
C66 0.027(3) 0.022(3) 0.031(3) 0.000(2) 0.011(2) 0.001(2)
C67 0.029(3) 0.041(4) 0.029(3) -0.007(3) 0.003(2) -0.005(3)
C68 0.034(3) 0.037(4) 0.032(3) -0.010(3) 0.008(3) -0.011(3)

loop_
_atom_type_symbol
_atom_type_description
_atom_type_scat_dispersion_real
_atom_type_scat_dispersion_imag
_atom_type_scat_source
C C 0.0181 0.0091 'International Tables Vol C Tables 4.2.6.8 and 6.1.1.4'
H H 0.0000 0.0000 'International Tables Vol C Tables 4.2.6.8 and 6.1.1.4'
B B 0.0090 0.0039 'International Tables Vol C Tables 4.2.6.8 and 6.1.1.4'
N N 0.0311 0.0180 'International Tables Vol C Tables 4.2.6.8 and 6.1.1.4'
F F 0.0727 0.0534 'International Tables Vol C Tables 4.2.6.8 and 6.1.1.4'
P P 0.2955 0.4335 'International Tables Vol C Tables 4.2.6.8 and 6.1.1.4'

loop_
_geom_angle_atom_site_label_1
_geom_angle_atom_site_label_2
_geom_angle_atom_site_label_3
_geom_angle_site_symmetry_1
_geom_angle_site_symmetry_3
_geom_angle
_geom_angle_publ_flag
C21 P1 C11 . . 103.1(2) ?
C21 P1 C1 . . 98.6(2) ?
C11 P1 C1 . . 110.5(2) ?
C2 C1 P1 . . 106.6(4) ?
C2 C1 H1A . . 110.4 ?
P1 C1 H1A . . 110.4 ?
C2 C1 H1B . . 110.4 ?
P1 C1 H1B . . 110.4 ?
H1A C1 H1B . . 108.6 ?
C3 C2 C1 . . 133.2(5) ?
C3 C2 H2 . . 113.4 ?
C1 C2 H2 . . 113.4 ?
C2 C3 N3 . . 128.0(5) ?
C2 C3 C4 . . 122.9(5) ?
N3 C3 C4 . . 109.0(4) ?
N1 C4 C3 . . 117.0(5) ?
N1 C4 B1 . . 135.5(5) ?
C3 C4 B1 . . 107.4(4) ?
N2 C5 N3 . . 118.7(5) ?
N2 C5 B1 . . 129.7(5) ?
N3 C5 B1 . . 111.3(5) ?
C12 C11 C16 . . 118.5(5) ?
C12 C11 P1 . . 128.3(4) ?
C16 C11 P1 . . 113.1(4) ?
C11 C12 C13 . . 119.2(5) ?
C11 C12 C17 . . 125.0(5) ?
C13 C12 C17 . . 115.8(5) ?
C14 C13 C12 . . 122.6(6) ?
C14 C13 H13 . . 118.7 ?
C12 C13 H13 . . 118.7 ?
C15 C14 C13 . . 117.9(5) ?
C15 C14 C18 . . 121.8(6) ?
C13 C14 C18 . . 120.2(6) ?
C14 C15 C16 . . 122.4(5) ?
C14 C15 H15 . . 118.8 ?
C16 C15 H15 . . 118.8 ?
C15 C16 C11 . . 119.3(5) ?
C15 C16 C19 . . 117.3(5) ?
C11 C16 C19 . . 123.4(5) ?
C12 C17 H17A . . 109.5 ?
C12 C17 H17B . . 109.5 ?
H17A C17 H17B . . 109.5 ?
C12 C17 H17C . . 109.5 ?
H17A C17 H17C . . 109.5 ?
H17B C17 H17C . . 109.5 ?
C14 C18 H18A . . 109.5 ?
C14 C18 H18B . . 109.5 ?
H18A C18 H18B . . 109.5 ?
C14 C18 H18C . . 109.5 ?
H18A C18 H18C . . 109.5 ?
H18B C18 H18C . . 109.5 ?
C16 C19 H19A . . 109.5 ?
C16 C19 H19B . . 109.5 ?
H19A C19 H19B . . 109.5 ?
C16 C19 H19C . . 109.5 ?
H19A C19 H19C . . 109.5 ?
H19B C19 H19C . . 109.5 ?
C22 C21 C26 . . 117.7(5) ?
C22 C21 P1 . . 124.9(4) ?
C26 C21 P1 . . 117.4(4) ?
C23 C22 C21 . . 120.1(5) ?
C23 C22 C27 . . 116.8(5) ?
C21 C22 C27 . . 123.1(5) ?
C22 C23 C24 . . 122.8(6) ?
C22 C23 H23 . . 118.6 ?
C24 C23 H23 . . 118.6 ?
C23 C24 C25 . . 116.8(5) ?
C23 C24 C28 . . 121.1(6) ?
C25 C24 C28 . . 122.0(6) ?
C26 C25 C24 . . 122.7(6) ?
C26 C25 H25 . . 118.7 ?
C24 C25 H25 . . 118.7 ?
C25 C26 C21 . . 119.8(6) ?
C25 C26 C29 . . 117.8(6) ?
C21 C26 C29 . . 122.3(5) ?
C22 C27 H27A . . 109.5 ?
C22 C27 H27B . . 109.5 ?
H27A C27 H27B . . 109.5 ?
C22 C27 H27C . . 109.5 ?
H27A C27 H27C . . 109.5 ?
H27B C27 H27C . . 109.5 ?
C24 C28 H28A . . 109.5 ?
C24 C28 H28B . . 109.5 ?
H28A C28 H28B . . 109.5 ?
C24 C28 H28C . . 109.5 ?
H28A C28 H28C . . 109.5 ?
H28B C28 H28C . . 109.5 ?
C26 C29 H29A . . 109.5 ?
C26 C29 H29B . . 109.5 ?
H29A C29 H29B . . 109.5 ?
C26 C29 H29C . . 109.5 ?
H29A C29 H29C . . 109.5 ?
H29B C29 H29C . . 109.5 ?
C4 B1 C5 . . 98.2(4) ?
C4 B1 C31 . . 120.6(5) ?
C5 B1 C31 . . 115.1(5) ?
C4 B1 H1 . . 108.(2) ?
C5 B1 H1 . . 103.(2) ?
C31 B1 H1 . . 111.(2) ?
C32 C31 C36 . . 113.8(4) ?
C32 C31 B1 . . 125.2(4) ?
C36 C31 B1 . . 120.8(4) ?
C33 C32 C31 . . 123.4(4) ?
C33 C32 C37 . . 111.3(4) ?
C31 C32 C37 . . 125.4(4) ?
C32 C33 C34 . . 120.4(5) ?
C32 C33 H33 . . 119.8 ?
C34 C33 H33 . . 119.8 ?
C35 C34 C33 . . 118.8(5) ?
C35 C34 C38 . . 122.5(5) ?
C33 C34 C38 . . 118.8(5) ?
C34 C35 C36 . . 121.0(5) ?
C34 C35 H35 . . 119.5 ?
C36 C35 H35 . . 119.5 ?
C35 C36 C31 . . 122.3(5) ?
C35 C36 C39 . . 116.3(4) ?
C31 C36 C39 . . 121.4(5) ?
F1 C37 F2 . . 105.8(4) ?
F1 C37 F3 . . 106.2(4) ?
F2 C37 F3 . . 103.9(4) ?
F1 C37 C32 . . 116.3(4) ?
F2 C37 C32 . . 111.6(4) ?
F3 C37 C32 . . 112.2(4) ?
F5 C38 F6 . . 107.4(5) ?
F5 C38 F4 . . 105.1(5) ?
F6 C38 F4 . . 105.3(5) ?
F5 C38 C34 . . 113.0(5) ?
F6 C38 C34 . . 112.7(5) ?
F4 C38 C34 . . 112.6(5) ?
F9 C39 F8 . . 107.2(5) ?
F9 C39 F7 . . 104.8(4) ?
F8 C39 F7 . . 105.2(4) ?
F9 C39 C36 . . 113.3(4) ?
F8 C39 C36 . . 115.0(5) ?
F7 C39 C36 . . 110.5(4) ?
C4 N1 C41 . . 125.6(4) ?
C46 C41 C42 . . 121.5(5) ?
C46 C41 N1 . . 122.0(5) ?
C42 C41 N1 . . 115.8(5) ?
C43 C42 C41 . . 117.8(6) ?
C43 C42 C47 . . 121.4(5) ?
C41 C42 C47 . . 120.8(5) ?
C44 C43 C42 . . 121.7(6) ?
C44 C43 H43 . . 119.2 ?
C42 C43 H43 . . 119.2 ?
C45 C44 C43 . . 119.1(6) ?
C45 C44 H44 . . 120.4 ?
C43 C44 H44 . . 120.4 ?
C44 C45 C46 . . 121.5(6) ?
C44 C45 H45 . . 119.2 ?
C46 C45 H45 . . 119.2 ?
C41 C46 C45 . . 118.5(6) ?
C41 C46 C48 . . 121.1(5) ?
C45 C46 C48 . . 120.4(5) ?
C42 C47 H47A . . 109.5 ?
C42 C47 H47B . . 109.5 ?
H47A C47 H47B . . 109.5 ?
C42 C47 H47C . . 109.5 ?
H47A C47 H47C . . 109.5 ?
H47B C47 H47C . . 109.5 ?
C46 C48 H48A . . 109.5 ?
C46 C48 H48B . . 109.5 ?
H48A C48 H48B . . 109.5 ?
C46 C48 H48C . . 109.5 ?
H48A C48 H48C . . 109.5 ?
H48B C48 H48C . . 109.5 ?
C5 N2 C51 . . 123.7(5) ?
C5 N2 H2A . . 119.(4) ?
C51 N2 H2A . . 116.(4) ?
C52 C51 C56 . . 122.5(5) ?
C52 C51 N2 . . 119.0(5) ?
C56 C51 N2 . . 118.4(5) ?
C51 C52 C53 . . 117.4(5) ?
C51 C52 C57 . . 122.6(5) ?
C53 C52 C57 . . 119.9(5) ?
C54 C53 C52 . . 120.4(6) ?
C54 C53 H53 . . 119.8 ?
C52 C53 H53 . . 119.8 ?
C55 C54 C53 . . 121.0(5) ?
C55 C54 H54 . . 119.5 ?
C53 C54 H54 . . 119.5 ?
C54 C55 C56 . . 120.6(6) ?
C54 C55 H55 . . 119.7 ?
C56 C55 H55 . . 119.7 ?
C51 C56 C55 . . 117.8(5) ?
C51 C56 C58 . . 122.8(5) ?
C55 C56 C58 . . 119.4(5) ?
C52 C57 H57A . . 109.5 ?
C52 C57 H57B . . 109.5 ?
H57A C57 H57B . . 109.5 ?
C52 C57 H57C . . 109.5 ?
H57A C57 H57C . . 109.5 ?
H57B C57 H57C . . 109.5 ?
C56 C58 H58A . . 109.5 ?
C56 C58 H58B . . 109.5 ?
H58A C58 H58B . . 109.5 ?
C56 C58 H58C . . 109.5 ?
H58A C58 H58C . . 109.5 ?
H58B C58 H58C . . 109.5 ?
C5 N3 C3 . . 113.9(4) ?
C5 N3 C61 . . 123.2(5) ?
C3 N3 C61 . . 122.2(4) ?
C66 C61 C62 . . 122.9(5) ?
C66 C61 N3 . . 119.2(5) ?
C62 C61 N3 . . 117.8(5) ?
C63 C62 C61 . . 117.7(5) ?
C63 C62 C67 . . 120.2(5) ?
C61 C62 C67 . . 122.0(5) ?
C62 C63 C64 . . 121.2(5) ?
C62 C63 H63 . . 119.4 ?
C64 C63 H63 . . 119.4 ?
C65 C64 C63 . . 119.9(5) ?
C65 C64 H64 . . 120.1 ?
C63 C64 H64 . . 120.1 ?
C64 C65 C66 . . 119.8(5) ?
C64 C65 H65 . . 120.1 ?
C66 C65 H65 . . 120.1 ?
C61 C66 C65 . . 118.4(5) ?
C61 C66 C68 . . 122.2(5) ?
C65 C66 C68 . . 119.3(5) ?
C62 C67 H67A . . 109.5 ?
C62 C67 H67B . . 109.5 ?
H67A C67 H67B . . 109.5 ?
C62 C67 H67C . . 109.5 ?
H67A C67 H67C . . 109.5 ?
H67B C67 H67C . . 109.5 ?
C66 C68 H68A . . 109.5 ?
C66 C68 H68B . . 109.5 ?
H68A C68 H68B . . 109.5 ?
C66 C68 H68C . . 109.5 ?
H68A C68 H68C . . 109.5 ?
H68B C68 H68C . . 109.5 ?

loop_
_geom_bond_atom_site_label_1
_geom_bond_atom_site_label_2
_geom_bond_site_symmetry_2
_geom_bond_distance
_geom_bond_publ_flag
P1 C21 . 1.844(6) ?
P1 C11 . 1.849(5) ?
P1 C1 . 1.871(5) ?
C1 C2 . 1.491(7) ?
C1 H1A . 0.99 ?
C1 H1B . 0.99 ?
C2 C3 . 1.344(7) ?
C2 H2 . 0.95 ?
C3 N3 . 1.411(7) ?
C3 C4 . 1.511(7) ?
C4 N1 . 1.261(7) ?
C4 B1 . 1.624(8) ?
C5 N2 . 1.321(7) ?
C5 N3 . 1.353(6) ?
C5 B1 . 1.630(8) ?
C11 C12 . 1.403(8) ?
C11 C16 . 1.425(7) ?
C12 C13 . 1.406(7) ?
C12 C17 . 1.513(7) ?
C13 C14 . 1.388(8) ?
C13 H13 . 0.95 ?
C14 C15 . 1.364(9) ?
C14 C18 . 1.518(8) ?
C15 C16 . 1.407(7) ?
C15 H15 . 0.95 ?
C16 C19 . 1.503(8) ?
C17 H17A . 0.98 ?
C17 H17B . 0.98 ?
C17 H17C . 0.98 ?
C18 H18A . 0.98 ?
C18 H18B . 0.98 ?
C18 H18C . 0.98 ?
C19 H19A . 0.98 ?
C19 H19B . 0.98 ?
C19 H19C . 0.98 ?
C21 C22 . 1.408(8) ?
C21 C26 . 1.419(8) ?
C22 C23 . 1.378(7) ?
C22 C27 . 1.517(8) ?
C23 C24 . 1.385(8) ?
C23 H23 . 0.95 ?
C24 C25 . 1.390(9) ?
C24 C28 . 1.483(8) ?
C25 C26 . 1.378(8) ?
C25 H25 . 0.95 ?
C26 C29 . 1.511(8) ?
C27 H27A . 0.98 ?
C27 H27B . 0.98 ?
C27 H27C . 0.98 ?
C28 H28A . 0.98 ?
C28 H28B . 0.98 ?
C28 H28C . 0.98 ?
C29 H29A . 0.98 ?
C29 H29B . 0.98 ?
C29 H29C . 0.98 ?
B1 C31 . 1.644(8) ?
B1 H1 . 1.08(4) ?
C31 C32 . 1.404(7) ?
C31 C36 . 1.437(7) ?
C32 C33 . 1.385(7) ?
C32 C37 . 1.515(7) ?
C33 C34 . 1.389(7) ?
C33 H33 . 0.95 ?
C34 C35 . 1.371(7) ?
C34 C38 . 1.489(8) ?
C35 C36 . 1.386(7) ?
C35 H35 . 0.95 ?
C36 C39 . 1.503(7) ?
C37 F1 . 1.316(6) ?
C37 F2 . 1.334(6) ?
C37 F3 . 1.339(6) ?
C38 F5 . 1.322(7) ?
C38 F6 . 1.341(6) ?
C38 F4 . 1.342(6) ?
C39 F9 . 1.335(6) ?
C39 F8 . 1.338(6) ?
C39 F7 . 1.363(5) ?
N1 C41 . 1.418(6) ?
C41 C46 . 1.388(7) ?
C41 C42 . 1.411(7) ?
C42 C43 . 1.393(8) ?
C42 C47 . 1.492(8) ?
C43 C44 . 1.389(9) ?
C43 H43 . 0.95 ?
C44 C45 . 1.379(9) ?
C44 H44 . 0.95 ?
C45 C46 . 1.397(8) ?
C45 H45 . 0.95 ?
C46 C48 . 1.502(8) ?
C47 H47A . 0.98 ?
C47 H47B . 0.98 ?
C47 H47C . 0.98 ?
C48 H48A . 0.98 ?
C48 H48B . 0.98 ?
C48 H48C . 0.98 ?
N2 C51 . 1.456(6) ?
N2 H2A . 1.00(7) ?
C51 C52 . 1.385(7) ?
C51 C56 . 1.390(7) ?
C52 C53 . 1.404(8) ?
C52 C57 . 1.509(8) ?
C53 C54 . 1.371(9) ?
C53 H53 . 0.95 ?
C54 C55 . 1.367(8) ?
C54 H54 . 0.95 ?
C55 C56 . 1.390(7) ?
C55 H55 . 0.95 ?
C56 C58 . 1.500(8) ?
C57 H57A . 0.98 ?
C57 H57B . 0.98 ?
C57 H57C . 0.98 ?
C58 H58A . 0.98 ?
C58 H58B . 0.98 ?
C58 H58C . 0.98 ?
N3 C61 . 1.447(6) ?
C61 C66 . 1.379(7) ?
C61 C62 . 1.391(7) ?
C62 C63 . 1.378(7) ?
C62 C67 . 1.505(7) ?
C63 C64 . 1.393(8) ?
C63 H63 . 0.95 ?
C64 C65 . 1.392(8) ?
C64 H64 . 0.95 ?
C65 C66 . 1.399(7) ?
C65 H65 . 0.95 ?
C66 C68 . 1.507(7) ?
C67 H67A . 0.98 ?
C67 H67B . 0.98 ?
C67 H67C . 0.98 ?
C68 H68A . 0.98 ?
C68 H68B . 0.98 ?
C68 H68C . 0.98 ?

loop_
_geom_torsion_atom_site_label_1
_geom_torsion_atom_site_label_2
_geom_torsion_atom_site_label_3
_geom_torsion_atom_site_label_4
_geom_torsion_site_symmetry_1
_geom_torsion_site_symmetry_2
_geom_torsion_site_symmetry_3
_geom_torsion_site_symmetry_4
_geom_torsion
_geom_torsion_publ_flag
C21 P1 C1 C2 . . . . 66.0(4) ?
C11 P1 C1 C2 . . . . 173.5(4) ?
P1 C1 C2 C3 . . . . -139.5(6) ?
C1 C2 C3 N3 . . . . -3.3(10) ?
C1 C2 C3 C4 . . . . 179.5(5) ?
C2 C3 C4 N1 . . . . 0.1(8) ?
N3 C3 C4 N1 . . . . -177.6(4) ?
C2 C3 C4 B1 . . . . 177.6(5) ?
N3 C3 C4 B1 . . . . 0.0(6) ?
C21 P1 C11 C12 . . . . 120.4(5) ?
C1 P1 C11 C12 . . . . 15.9(6) ?
C21 P1 C11 C16 . . . . -64.3(5) ?
C1 P1 C11 C16 . . . . -168.8(4) ?
C16 C11 C12 C13 . . . . 3.8(8) ?
P1 C11 C12 C13 . . . . 178.9(4) ?
C16 C11 C12 C17 . . . . -177.9(5) ?
P1 C11 C12 C17 . . . . -2.8(9) ?
C11 C12 C13 C14 . . . . -1.0(9) ?
C17 C12 C13 C14 . . . . -179.5(5) ?
C12 C13 C14 C15 . . . . -1.4(9) ?
C12 C13 C14 C18 . . . . -179.1(6) ?
C13 C14 C15 C16 . . . . 1.0(9) ?
C18 C14 C15 C16 . . . . 178.7(6) ?
C14 C15 C16 C11 . . . . 1.8(9) ?
C14 C15 C16 C19 . . . . -178.4(6) ?
C12 C11 C16 C15 . . . . -4.2(8) ?
P1 C11 C16 C15 . . . . 180.0(4) ?
C12 C11 C16 C19 . . . . 176.1(5) ?
P1 C11 C16 C19 . . . . 0.2(7) ?
C11 P1 C21 C22 . . . . -39.2(5) ?
C1 P1 C21 C22 . . . . 74.3(5) ?
C11 P1 C21 C26 . . . . 139.4(4) ?
C1 P1 C21 C26 . . . . -107.1(4) ?
C26 C21 C22 C23 . . . . -0.3(7) ?
P1 C21 C22 C23 . . . . 178.3(4) ?
C26 C21 C22 C27 . . . . 179.0(5) ?
P1 C21 C22 C27 . . . . -2.3(7) ?
C21 C22 C23 C24 . . . . -0.4(8) ?
C27 C22 C23 C24 . . . . -179.8(5) ?
C22 C23 C24 C25 . . . . 1.1(8) ?
C22 C23 C24 C28 . . . . -179.7(5) ?
C23 C24 C25 C26 . . . . -1.1(8) ?
C28 C24 C25 C26 . . . . 179.8(6) ?
C24 C25 C26 C21 . . . . 0.4(8) ?
C24 C25 C26 C29 . . . . 177.7(5) ?
C22 C21 C26 C25 . . . . 0.4(8) ?
P1 C21 C26 C25 . . . . -178.4(4) ?
C22 C21 C26 C29 . . . . -176.8(5) ?
P1 C21 C26 C29 . . . . 4.5(7) ?
N1 C4 B1 C5 . . . . 179.0(6) ?
C3 C4 B1 C5 . . . . 2.2(5) ?
N1 C4 B1 C31 . . . . -55.3(9) ?
C3 C4 B1 C31 . . . . 127.9(5) ?
N2 C5 B1 C4 . . . . -176.9(5) ?
N3 C5 B1 C4 . . . . -3.9(5) ?
N2 C5 B1 C31 . . . . 53.7(7) ?
N3 C5 B1 C31 . . . . -133.3(4) ?
C4 B1 C31 C32 . . . . -64.2(8) ?
C5 B1 C31 C32 . . . . 53.1(7) ?
C4 B1 C31 C36 . . . . 121.1(6) ?
C5 B1 C31 C36 . . . . -121.5(5) ?
C36 C31 C32 C33 . . . . 6.6(8) ?
B1 C31 C32 C33 . . . . -168.4(5) ?
C36 C31 C32 C37 . . . . -172.3(5) ?
B1 C31 C32 C37 . . . . 12.7(9) ?
C31 C32 C33 C34 . . . . -1.2(9) ?
C37 C32 C33 C34 . . . . 177.7(5) ?
C32 C33 C34 C35 . . . . -3.9(9) ?
C32 C33 C34 C38 . . . . 175.8(5) ?
C33 C34 C35 C36 . . . . 3.1(9) ?
C38 C34 C35 C36 . . . . -176.6(5) ?
C34 C35 C36 C31 . . . . 2.8(9) ?
C34 C35 C36 C39 . . . . -177.2(5) ?
C32 C31 C36 C35 . . . . -7.3(8) ?
B1 C31 C36 C35 . . . . 167.9(5) ?
C32 C31 C36 C39 . . . . 172.6(5) ?
B1 C31 C36 C39 . . . . -12.1(8) ?
C33 C32 C37 F1 . . . . -173.2(5) ?
C31 C32 C37 F1 . . . . 5.8(8) ?
C33 C32 C37 F2 . . . . -51.7(6) ?
C31 C32 C37 F2 . . . . 127.2(6) ?
C33 C32 C37 F3 . . . . 64.3(6) ?
C31 C32 C37 F3 . . . . -116.7(6) ?
C35 C34 C38 F5 . . . . 109.9(6) ?
C33 C34 C38 F5 . . . . -69.7(7) ?
C35 C34 C38 F6 . . . . -12.1(9) ?
C33 C34 C38 F6 . . . . 168.3(5) ?
C35 C34 C38 F4 . . . . -131.1(6) ?
C33 C34 C38 F4 . . . . 49.2(8) ?
C35 C36 C39 F9 . . . . 130.0(5) ?
C31 C36 C39 F9 . . . . -50.0(7) ?
C35 C36 C39 F8 . . . . -106.2(5) ?
C31 C36 C39 F8 . . . . 73.8(7) ?
C35 C36 C39 F7 . . . . 12.7(7) ?
C31 C36 C39 F7 . . . . -167.3(5) ?
C3 C4 N1 C41 . . . . 171.5(5) ?
B1 C4 N1 C41 . . . . -5.1(10) ?
C4 N1 C41 C46 . . . . 100.0(7) ?
C4 N1 C41 C42 . . . . -90.3(7) ?
C46 C41 C42 C43 . . . . 0.4(8) ?
N1 C41 C42 C43 . . . . -169.4(5) ?
C46 C41 C42 C47 . . . . -178.4(5) ?
N1 C41 C42 C47 . . . . 11.7(7) ?
C41 C42 C43 C44 . . . . -0.4(9) ?
C47 C42 C43 C44 . . . . 178.4(5) ?
C42 C43 C44 C45 . . . . 0.1(9) ?
C43 C44 C45 C46 . . . . 0.3(10) ?
C42 C41 C46 C45 . . . . 0.0(8) ?
N1 C41 C46 C45 . . . . 169.1(5) ?
C42 C41 C46 C48 . . . . -179.8(5) ?
N1 C41 C46 C48 . . . . -10.6(8) ?
C44 C45 C46 C41 . . . . -0.3(9) ?
C44 C45 C46 C48 . . . . 179.4(6) ?
N3 C5 N2 C51 . . . . -168.2(5) ?
B1 C5 N2 C51 . . . . 4.4(8) ?
C5 N2 C51 C52 . . . . -105.1(6) ?
C5 N2 C51 C56 . . . . 78.8(7) ?
C56 C51 C52 C53 . . . . -4.7(8) ?
N2 C51 C52 C53 . . . . 179.4(5) ?
C56 C51 C52 C57 . . . . 172.5(5) ?
N2 C51 C52 C57 . . . . -3.4(8) ?
C51 C52 C53 C54 . . . . 1.0(9) ?
C57 C52 C53 C54 . . . . -176.4(6) ?
C52 C53 C54 C55 . . . . 2.4(10) ?
C53 C54 C55 C56 . . . . -2.1(10) ?
C52 C51 C56 C55 . . . . 5.0(8) ?
N2 C51 C56 C55 . . . . -179.1(5) ?
C52 C51 C56 C58 . . . . -175.8(5) ?
N2 C51 C56 C58 . . . . 0.1(8) ?
C54 C55 C56 C51 . . . . -1.5(9) ?
C54 C55 C56 C58 . . . . 179.3(6) ?
N2 C5 N3 C3 . . . . 178.3(4) ?
B1 C5 N3 C3 . . . . 4.4(6) ?
N2 C5 N3 C61 . . . . 8.0(7) ?
B1 C5 N3 C61 . . . . -165.9(5) ?
C2 C3 N3 C5 . . . . 179.7(5) ?
C4 C3 N3 C5 . . . . -2.8(6) ?
C2 C3 N3 C61 . . . . -9.9(8) ?
C4 C3 N3 C61 . . . . 167.6(4) ?
C5 N3 C61 C66 . . . . -85.1(6) ?
C3 N3 C61 C66 . . . . 105.4(6) ?
C5 N3 C61 C62 . . . . 98.3(6) ?
C3 N3 C61 C62 . . . . -71.2(6) ?
C66 C61 C62 C63 . . . . -1.6(8) ?
N3 C61 C62 C63 . . . . 174.9(5) ?
C66 C61 C62 C67 . . . . -179.8(5) ?
N3 C61 C62 C67 . . . . -3.4(8) ?
C61 C62 C63 C64 . . . . 0.0(8) ?
C67 C62 C63 C64 . . . . 178.3(5) ?
C62 C63 C64 C65 . . . . 1.3(8) ?
C63 C64 C65 C66 . . . . -1.1(8) ?
C62 C61 C66 C65 . . . . 1.8(8) ?
N3 C61 C66 C65 . . . . -174.6(5) ?
C62 C61 C66 C68 . . . . 179.4(5) ?
N3 C61 C66 C68 . . . . 3.0(8) ?
C64 C65 C66 C61 . . . . -0.4(8) ?
C64 C65 C66 C68 . . . . -178.1(5) ?
